data_2005934
loop_
_publ_author_name
'Bailey, P. J.'
'Grant, K. J.'
'Parsons, S.'

_publ_section_title
;
 Bis[(<i>S</i>)-({-})-\a-methylbenzyl]thiourea
;
_journal_issue 2
_journal_name_full 'Acta Crystallographica Section C'
_journal_page_first 247
_journal_page_last 248
_journal_paper_doi 10.1107/S010827019601298X
_journal_volume 53
_journal_year 1997
_chemical_formula_iupac 'C17 H20 N2 S'
_chemical_formula_sum 'C17 H20 N2 S'
_chemical_formula_weight 284.41
_chemical_name_systematic
;
Bis[(S)-(-)-\a-Methylbenzyl]thiourea
;
_space_group_IT_number 144
_symmetry_cell_setting trigonal
_symmetry_space_group_name_Hall 'P 31'
_symmetry_space_group_name_H-M 'P 31'
_audit_creation_method SHELXL
_cell_angle_alpha 90.00
_cell_angle_beta 90.00
_cell_angle_gamma 120.00
_cell_formula_units_Z 3
_cell_length_a 10.3144(12)
_cell_length_b 10.3144(12)
_cell_length_c 13.177(2)
_cell_measurement_reflns_used 56
_cell_measurement_temperature 296(2)
_cell_measurement_theta_max 14.0
_cell_measurement_theta_min 12.5
_cell_volume 1214.0(3)
_computing_cell_refinement DIF4
_computing_data_collection 'DIF4 (Stoe & Cie, 1990a)'
_computing_data_reduction 'REDU4 (Stoe & Cie, 1990b)'
_computing_molecular_graphics SHELXTL
_computing_publication_material SHELXTL
_computing_structure_refinement 'SHELXTL (Sheldrick, 1995)'
_computing_structure_solution 'SIR92 (Altomare et al., 1994)'
_diffrn_ambient_temperature 296(2)
_diffrn_measurement_device 'Stoe Stadi-4 four-circle diffractometer'
_diffrn_measurement_method '\w-\q scans with width (1.32 + 0.35tan\q)\%'
_diffrn_radiation_monochromator graphite
_diffrn_radiation_source 'fine-focus sealed tube'
_diffrn_radiation_type MoK\a
_diffrn_radiation_wavelength 0.71073
_diffrn_reflns_av_R_equivalents 0.0451
_diffrn_reflns_av_sigmaI/netI 0.0783
_diffrn_reflns_limit_h_max 9
_diffrn_reflns_limit_h_min -9
_diffrn_reflns_limit_k_max 11
_diffrn_reflns_limit_k_min 0
_diffrn_reflns_limit_l_max 14
_diffrn_reflns_limit_l_min 0
_diffrn_reflns_number 1890
_diffrn_reflns_theta_max 22.51
_diffrn_reflns_theta_min 2.75
_diffrn_standards_decay_% 0
_diffrn_standards_interval_time 60
_diffrn_standards_number 3
_exptl_absorpt_coefficient_mu 0.193
_exptl_absorpt_correction_type none
_exptl_crystal_colour Colourless
_exptl_crystal_density_diffrn 1.167
_exptl_crystal_density_meas ?
_exptl_crystal_description needle
_exptl_crystal_F_000 456
_exptl_crystal_size_max 1.08
_exptl_crystal_size_mid 0.16
_exptl_crystal_size_min 0.16
_refine_diff_density_max 0.136
_refine_diff_density_min -0.154
_refine_ls_abs_structure_details 'Flack (1983)'
_refine_ls_abs_structure_Flack 0.18(17)
_refine_ls_extinction_coef 0.008(2)
_refine_ls_extinction_method 'SHELXTL (Sheldrick, 1995)'
_refine_ls_goodness_of_fit_all 1.018
_refine_ls_goodness_of_fit_obs 1.101
_refine_ls_hydrogen_treatment 'H atoms: see below'
_refine_ls_matrix_type full
_refine_ls_number_parameters 192
_refine_ls_number_reflns 1053
_refine_ls_number_restraints 2
_refine_ls_restrained_S_all 1.017
_refine_ls_restrained_S_obs 1.098
_refine_ls_R_factor_all 0.0901
_refine_ls_R_factor_obs 0.0456
_refine_ls_shift/esd_max -0.044
_refine_ls_shift/esd_mean 0.005
_refine_ls_structure_factor_coef Fsqd
_refine_ls_weighting_details 'w = 1/[\s^2^(Fo^2^) + (0.0284P)^2^] where P = (Fo^2^ + 2Fc^2^)/3'
_refine_ls_weighting_scheme calc
_refine_ls_wR_factor_all 0.0788
_refine_ls_wR_factor_obs 0.0667
_reflns_number_observed 719
_reflns_number_total 1053
_reflns_observed_criterion >2sigma(I)
_cod_data_source_file ha1175.cif
_cod_data_source_block chigwa
_cod_depositor_comments
;
The following automatic conversions were performed:
'_symmetry_cell_setting' value 'Trigonal' changed to 'trigonal' according
to '/home/saulius/struct/CIF-dictionaries/cif_core.dic' dictionary named
'cif_core.dic' version 2.4.1 from 2010-06-29.

Automatic conversion script
Id: cif_fix_enum 1527 2010-12-29 10:47:43Z saulius 

The following automatic conversions were performed:

'_symmetry_cell_setting' value 'Trigonal' changed to 'trigonal'
according to /home/saulius/struct/CIF-dictionaries/cif_core.dic
dictionary named 'cif_core.dic' version 2.4.1 from
2010-06-29.

'_exptl_absorpt_correction_type' value 'None' changed to
'none' according to
/home/saulius/struct/CIF-dictionaries/cif_core.dic dictionary named
'cif_core.dic' version 2.4.1 from 2010-06-29.

Automatic conversion script
Id: cif_fix_values 1715 2011-07-08 13:25:40Z adriana 

The following automatic conversions were performed:

'_exptl_crystal_density_meas' value 'not measured' was changed to '?'
- the value is perceived as not measured.

Automatic conversion script
Id: cif_fix_values 3008 2015-01-20 13:52:24Z robertas 

The following automatic conversions were performed:

'_refine_ls_weighting_scheme' value 'calc w = 1/[\s^2^(Fo^2^) +
(0.0284P)^2^] where P = (Fo^2^ + 2Fc^2^)/3' was changed to 'calc'.
New tag '_refine_ls_weighting_details' was created. The value of the
new tag was set to 'w = 1/[\s^2^(Fo^2^) + (0.0284P)^2^] where P =
(Fo^2^ + 2Fc^2^)/3'.

Automatic conversion script
Id: cif_fix_values 3143 2015-03-26 13:38:13Z robertas 
;
_cod_original_cell_volume 1214.1(3)
_cod_database_code 2005934

loop_
_symmetry_equiv_pos_as_xyz
'x, y, z'
'-y, x-y, z+1/3'
'-x+y, -x, z+2/3'

loop_
_atom_site_aniso_label
_atom_site_aniso_U_11
_atom_site_aniso_U_12
_atom_site_aniso_U_13
_atom_site_aniso_U_22
_atom_site_aniso_U_23
_atom_site_aniso_U_33
S 0.0762(14) 0.0467(13) 0.0201(11) 0.0723(14) 0.0182(11) 0.0498(10)
C 0.037(4) 0.020(4) -0.003(3) 0.051(5) -0.007(3) 0.048(4)
N1A 0.038(4) 0.035(4) 0.008(3) 0.077(5) 0.018(3) 0.048(4)
C2A 0.047(5) 0.038(4) 0.001(4) 0.069(5) 0.006(4) 0.059(5)
C3A 0.071(5) 0.052(5) -0.010(4) 0.097(6) -0.033(5) 0.078(6)
C4A 0.041(5) 0.036(5) 0.005(4) 0.077(6) 0.003(5) 0.044(4)
C5A 0.092(8) 0.046(7) -0.010(6) 0.106(7) 0.016(6) 0.062(5)
C6A 0.107(9) 0.060(10) -0.013(7) 0.180(13) 0.004(9) 0.059(6)
C7A 0.096(8) 0.046(9) -0.004(6) 0.151(12) -0.035(7) 0.060(7)
C8A 0.095(8) 0.023(6) 0.000(7) 0.080(7) -0.027(7) 0.103(8)
C9A 0.086(7) 0.035(6) 0.007(5) 0.085(7) 0.000(6) 0.060(5)
N1B 0.038(4) 0.033(4) 0.005(3) 0.073(5) 0.013(4) 0.057(4)
C2B 0.050(5) 0.039(5) 0.004(4) 0.091(6) -0.001(4) 0.051(5)
C3B 0.086(7) 0.082(7) -0.024(6) 0.146(9) -0.065(7) 0.126(8)
C4B 0.038(4) 0.024(4) 0.014(4) 0.059(5) -0.001(4) 0.048(5)
C5B 0.054(5) 0.027(5) 0.000(4) 0.081(6) 0.013(5) 0.051(5)
C6B 0.086(8) 0.058(8) 0.000(5) 0.160(10) 0.003(6) 0.048(6)
C7B 0.079(8) 0.043(8) -0.007(6) 0.158(12) -0.060(8) 0.073(8)
C8B 0.081(8) 0.023(6) 0.017(7) 0.088(8) -0.038(7) 0.111(8)
C9B 0.073(6) 0.032(5) 0.008(5) 0.064(6) 0.008(5) 0.085(6)

loop_
_atom_site_label
_atom_site_occupancy
_atom_site_fract_x
_atom_site_fract_y
_atom_site_fract_z
_atom_site_U_iso_or_equiv
_atom_site_thermal_displace_type
_atom_site_calc_flag
_atom_site_refinement_flags
_atom_site_type_symbol
S 1 1.0211(2) 1.2135(2) 0.77674(14) 0.0618(6) Uani d . S
C 1 0.9594(8) 1.0932(7) 0.8777(4) 0.046(2) Uani d . C
N1A 1 0.8303(6) 1.0535(7) 0.9220(4) 0.052(2) Uani d D N
H1A 1 0.8074(67) 0.9880(63) 0.9723(38) 0.061(24) Uiso d D H
C2A 1 0.7203(7) 1.0938(7) 0.8921(5) 0.054(2) Uani d . C
H2A 1 0.7725(7) 1.1895(7) 0.8560(5) 0.065 Uiso calc R H
C3A 1 0.6490(9) 1.1165(9) 0.9870(5) 0.078(2) Uani d . C
H3A1 1 0.5794(42) 1.1482(54) 0.9676(5) 0.117 Uiso calc R H
H3A2 1 0.7255(10) 1.1915(41) 1.0293(19) 0.117 Uiso calc R H
H3A3 1 0.5971(47) 1.0240(17) 1.0238(20) 0.117 Uiso calc R H
C4A 1 0.6020(7) 0.9792(9) 0.8215(5) 0.051(2) Uani d . C
C5A 1 0.5624(10) 1.0238(11) 0.7354(7) 0.088(3) Uani d . C
H5A 1 0.6130(10) 1.1246(11) 0.7176(7) 0.106 Uiso calc R H
C6A 1 0.4479(14) 0.9216(18) 0.6737(7) 0.120(4) Uani d . C
H6A 1 0.4238(14) 0.9538(18) 0.6144(7) 0.144 Uiso calc R H
C7A 1 0.3711(12) 0.7749(17) 0.6996(8) 0.109(4) Uani d . C
H7A 1 0.2909(12) 0.7071(17) 0.6602(8) 0.131 Uiso calc R H
C8A 1 0.4126(11) 0.7267(11) 0.7848(8) 0.102(3) Uani d . C
H8A 1 0.3643(11) 0.6255(11) 0.8012(8) 0.122 Uiso calc R H
C9A 1 0.5258(10) 0.8294(11) 0.8452(6) 0.080(3) Uani d . C
H9A 1 0.5516(10) 0.7969(11) 0.9037(6) 0.096 Uiso calc R H
N1B 1 1.0347(6) 1.0311(7) 0.9151(4) 0.054(2) Uani d D N
H1B 1 0.9905(65) 0.9639(67) 0.9641(37) 0.067(26) Uiso d D H
C2B 1 1.1857(8) 1.0653(8) 0.8922(5) 0.062(2) Uani d . C
H2B 1 1.2202(8) 1.1327(8) 0.8336(5) 0.075 Uiso calc R H
C3B 1 1.1861(9) 0.9246(11) 0.8622(7) 0.109(3) Uani d . C
H3B1 1 1.2862(15) 0.9486(15) 0.8455(47) 0.163 Uiso calc R H
H3B2 1 1.1224(57) 0.8807(40) 0.8043(30) 0.163 Uiso calc R H
H3B3 1 1.1499(67) 0.8550(29) 0.9177(18) 0.163 Uiso calc R H
C4B 1 1.2888(7) 1.1482(8) 0.9807(5) 0.048(2) Uani d . C
C5B 1 1.2806(8) 1.0731(9) 1.0694(6) 0.065(2) Uani d . C
H5B 1 1.2103(8) 0.9718(9) 1.0752(6) 0.078 Uiso calc R H
C6B 1 1.3748(12) 1.1461(14) 1.1491(6) 0.100(3) Uani d . C
H6B 1 1.3696(12) 1.0950(14) 1.2085(6) 0.120 Uiso calc R H
C7B 1 1.4760(13) 1.2942(16) 1.1396(9) 0.111(4) Uani d . C
H7B 1 1.5381(13) 1.3447(16) 1.1942(9) 0.133 Uiso calc R H
C8B 1 1.4891(11) 1.3704(11) 1.0531(9) 0.102(3) Uani d . C
H8B 1 1.5618(11) 1.4709(11) 1.0474(9) 0.122 Uiso calc R H
C9B 1 1.3935(10) 1.2973(9) 0.9738(6) 0.075(2) Uani d . C
H9B 1 1.3999(10) 1.3497(9) 0.9147(6) 0.090 Uiso calc R H

loop_
_atom_type_symbol
_atom_type_description
_atom_type_scat_dispersion_real
_atom_type_scat_dispersion_imag
_atom_type_scat_source
C C 0.0033 0.0016 'International Tables Vol C Tables 4.2.6.8 and 6.1.1.4'
H H 0.0000 0.0000 'International Tables Vol C Tables 4.2.6.8 and 6.1.1.4'
N N 0.0061 0.0033 'International Tables Vol C Tables 4.2.6.8 and 6.1.1.4'
S S 0.1246 0.1234 'International Tables Vol C Tables 4.2.6.8 and 6.1.1.4'

loop_
_geom_angle_atom_site_label_1
_geom_angle_atom_site_label_2
_geom_angle_atom_site_label_3
_geom_angle
_geom_angle_publ_flag
N1A C N1B 115.5(6) y
N1A C S 121.4(5) y
N1B C S 123.1(6) y
H1A N1A C 114(4) ?
H1A N1A C2A 118(4) ?
C N1A C2A 127.3(6) y
N1A C2A C4A 112.5(5) ?
N1A C2A C3A 109.2(5) ?
C4A C2A C3A 111.1(6) ?
C5A C4A C9A 118.0(8) ?
C5A C4A C2A 120.5(8) ?
C9A C4A C2A 121.4(7) ?
C4A C5A C6A 121.1(10) ?
C7A C6A C5A 120.1(10) ?
C6A C7A C8A 119.6(11) ?
C9A C8A C7A 119.4(10) ?
C8A C9A C4A 121.6(8) ?
H1B N1B C 117(4) ?
H1B N1B C2B 114(4) ?
C N1B C2B 128.7(7) y
N1B C2B C3B 110.0(6) ?
N1B C2B C4B 110.1(5) ?
C3B C2B C4B 113.9(6) ?
C9B C4B C5B 118.6(7) ?
C9B C4B C2B 121.1(7) ?
C5B C4B C2B 120.3(6) ?
C6B C5B C4B 120.8(7) ?
C7B C6B C5B 118.8(9) ?
C8B C7B C6B 121.9(10) ?
C7B C8B C9B 119.1(9) ?
C4B C9B C8B 120.7(8) ?

loop_
_geom_bond_atom_site_label_1
_geom_bond_atom_site_label_2
_geom_bond_site_symmetry_2
_geom_bond_distance
_geom_bond_publ_flag
S C . 1.710(7) y
C N1A . 1.318(8) y
C N1B . 1.324(7) y
N1A H1A . 0.89(5) ?
N1A C2A . 1.444(8) y
C2A C4A . 1.520(9) ?
C2A C3A . 1.527(8) ?
C4A C5A . 1.362(10) ?
C4A C9A . 1.375(9) ?
C5A C6A . 1.386(13) ?
C6A C7A . 1.355(13) ?
C7A C8A . 1.380(13) ?
C8A C9A . 1.372(10) ?
N1B H1B . 0.89(5) ?
N1B C2B . 1.446(8) y
C2B C3B . 1.506(9) ?
C2B C4B . 1.521(8) ?
C4B C9B . 1.371(9) ?
C4B C5B . 1.382(8) ?
C5B C6B . 1.372(11) ?
C6B C7B . 1.359(13) ?
C7B C8B . 1.353(13) ?
C8B C9B . 1.375(11) ?

loop_
_geom_torsion_atom_site_label_1
_geom_torsion_atom_site_label_2
_geom_torsion_atom_site_label_3
_geom_torsion_atom_site_label_4
_geom_torsion
N1B C N1A H1A -1.(4)
S C N1A H1A 178.(4)
N1B C N1A C2A -174.7(6)
S C N1A C2A 3.8(9)
H1A N1A C2A C4A -82.(5)
C N1A C2A C4A 92.4(8)
H1A N1A C2A C3A 42.(5)
C N1A C2A C3A -143.7(7)
N1A C2A C4A C5A -132.8(7)
C3A C2A C4A C5A 104.4(8)
N1A C2A C4A C9A 51.1(8)
C3A C2A C4A C9A -71.7(8)
C9A C4A C5A C6A 0.5(12)
C2A C4A C5A C6A -175.7(8)
C4A C5A C6A C7A 1.3(15)
C5A C6A C7A C8A -3.4(16)
C6A C7A C8A C9A 3.6(14)
C7A C8A C9A C4A -1.8(13)
C5A C4A C9A C8A -0.2(11)
C2A C4A C9A C8A 175.9(7)
N1A C N1B H1B 4.(5)
S C N1B H1B -175.(5)
N1A C N1B C2B -171.4(6)
S C N1B C2B 10.1(10)
H1B N1B C2B C3B 58.(5)
C N1B C2B C3B -126.8(7)
H1B N1B C2B C4B -68.(5)
C N1B C2B C4B 106.9(8)
N1B C2B C4B C9B -108.7(7)
C3B C2B C4B C9B 127.3(8)
N1B C2B C4B C5B 72.6(8)
C3B C2B C4B C5B -51.4(8)
C9B C4B C5B C6B 0.1(11)
C2B C4B C5B C6B 178.8(7)
C4B C5B C6B C7B 0.5(13)
C5B C6B C7B C8B -1.9(16)
C6B C7B C8B C9B 2.5(16)
C5B C4B C9B C8B 0.6(11)
C2B C4B C9B C8B -178.2(7)
C7B C8B C9B C4B -1.9(13)

loop_
_cod_related_entry_id
_cod_related_entry_database
_cod_related_entry_code
1 ChemSpider 9993124
